data_7057451
loop_
_publ_author_name
'Andro\<s Dubraja, Lidija'
'Juri\'c, Marijana'
'Lafargue-Dit-Hauret, William'
'Paji\'c, Damir'
'Zorko, Andrej'
'Ozarowski, Andrew'
'Rocquefelte, Xavier'

_publ_section_title
;
 First crystal structures of oxo-bridged [CrIIITaV] dinuclear complexes:
 spectroscopic, magnetic and theoretical investigations of the Cr--O--Ta
 core
;
_journal_issue 13
_journal_name_full 'New Journal of Chemistry'
_journal_page_first 10912
_journal_paper_doi 10.1039/C8NJ01493K
_journal_volume 42
_journal_year 2018
_chemical_formula_sum 'C39 H29 Cr N6 O21.5 Ta'
_chemical_formula_weight 1158.63
_space_group_crystal_system triclinic
_space_group_IT_number 2
_space_group_name_Hall '-P 1'
_space_group_name_H-M_alt 'P -1'
_symmetry_space_group_name_Hall '-P 1'
_symmetry_space_group_name_H-M 'P -1'
_atom_sites_solution_hydrogens mixed
_audit_creation_method SHELXL-2017/1
_audit_update_record
;
2018-03-26 deposited with the CCDC.
2018-05-21 downloaded from the CCDC.
;
_cell_angle_alpha 88.151(8)
_cell_angle_beta 82.753(8)
_cell_angle_gamma 78.767(9)
_cell_formula_units_Z 2
_cell_length_a 10.798(2)
_cell_length_b 10.916(2)
_cell_length_c 18.810(3)
_cell_measurement_reflns_used 226
_cell_measurement_temperature 298(2)
_cell_measurement_theta_max 25.6732
_cell_measurement_theta_min 3.5175
_cell_volume 2157.2(7)
_computing_cell_refinement 'SAINT V8.34A (Bruker AXS Inc., 2013)'
_computing_data_collection 'Bruker Instrument Service v4.2.2'
_computing_data_reduction 'SAINT V8.34A (Bruker AXS Inc., 2013)'
_computing_molecular_graphics 'Ortep-3 for Windows (Farrugia, 1997)'
_computing_publication_material 'WinGX publication routines (Farrugia, 1999)'
_computing_structure_refinement 'SHELXL-2017/1 (Sheldrick, 2017)'
_computing_structure_solution
;SIR92: Altomare, A., Cascarano, G., Giacovazzo, C., Guagliardi, A.,
 Burla, M. C., Polidori, G. & Camalli, M. (1994). J. Appl. Cryst. 27, 435.
;
_diffrn_ambient_temperature 298(2)
_diffrn_detector_area_resol_mean 10.4167
_diffrn_measured_fraction_theta_full 0.997
_diffrn_measured_fraction_theta_max 0.998
_diffrn_measurement_device_type 'D8 Venture Bruker with double microsource Ag-Mo'
_diffrn_radiation_probe x-ray
_diffrn_radiation_type MoK\a
_diffrn_radiation_wavelength 0.71073
_diffrn_reflns_av_R_equivalents 0.0996
_diffrn_reflns_av_unetI/netI 0.0350
_diffrn_reflns_Laue_measured_fraction_full 0.997
_diffrn_reflns_Laue_measured_fraction_max 0.998
_diffrn_reflns_limit_h_max 14
_diffrn_reflns_limit_h_min -14
_diffrn_reflns_limit_k_max 14
_diffrn_reflns_limit_k_min -14
_diffrn_reflns_limit_l_max 24
_diffrn_reflns_limit_l_min -24
_diffrn_reflns_number 143881
_diffrn_reflns_point_group_measured_fraction_full 0.997
_diffrn_reflns_point_group_measured_fraction_max 0.998
_diffrn_reflns_theta_full 25.225
_diffrn_reflns_theta_max 27.480
_diffrn_reflns_theta_min 2.104
_exptl_absorpt_coefficient_mu 2.854
_exptl_absorpt_correction_T_max 0.76479
_exptl_absorpt_correction_T_min 0.57463
_exptl_absorpt_correction_type 'Numerical Mu From Formula'
_exptl_absorpt_process_details
;
SADABS-2014/5 - Bruker AXS area detector scaling and absorption correction
;
_exptl_crystal_colour red
_exptl_crystal_density_diffrn 1.784
_exptl_crystal_description stick
_exptl_crystal_F_000 1072
_exptl_crystal_size_max 0.275
_exptl_crystal_size_mid 0.209
_exptl_crystal_size_min 0.158
_refine_diff_density_max 3.874
_refine_diff_density_min -1.947
_refine_diff_density_rms 0.141
_refine_ls_extinction_method none
_refine_ls_goodness_of_fit_ref 1.100
_refine_ls_hydrogen_treatment mixed
_refine_ls_matrix_type full
_refine_ls_number_parameters 643
_refine_ls_number_reflns 9849
_refine_ls_number_restraints 9
_refine_ls_restrained_S_all 1.099
_refine_ls_R_factor_all 0.0517
_refine_ls_R_factor_gt 0.0411
_refine_ls_shift/su_max 0.001
_refine_ls_shift/su_mean 0.000
_refine_ls_structure_factor_coef Fsqd
_refine_ls_weighting_details 'w=1/[\s^2^(Fo^2^)+(0.0572P)^2^+5.6707P] where P=(Fo^2^+2Fc^2^)/3'
_refine_ls_weighting_scheme calc
_refine_ls_wR_factor_gt 0.1006
_refine_ls_wR_factor_ref 0.1099
_reflns_Friedel_coverage 0.000
_reflns_number_gt 8629
_reflns_number_total 9849
_reflns_threshold_expression 'I > 2\s(I)'
_cod_data_source_file c8nj01493k2.cif
_cod_data_source_block CrterpyTaox
_cod_depositor_comments 'Adding full bibliography for 7057450--7057451.cif.'
_cod_original_formula_sum 'C39 H29 Cr N6 O21.50 Ta'
_cod_database_code 7057451
_shelx_shelxl_version_number 2017/1
_shelx_space_group_comment
;
The symmetry employed for this shelxl refinement is uniquely defined
by the following loop, which should always be used as a source of
symmetry information in preference to the above space-group names.
They are only intended as comments.
;

loop_
_space_group_symop_operation_xyz
'x, y, z'
'-x, -y, -z'

loop_
_atom_site_label
_atom_site_type_symbol
_atom_site_fract_x
_atom_site_fract_y
_atom_site_fract_z
_atom_site_U_iso_or_equiv
_atom_site_adp_type
_atom_site_occupancy
_atom_site_site_symmetry_order
_atom_site_calc_flag
_atom_site_refinement_flags_posn
_atom_site_refinement_flags_adp
_atom_site_refinement_flags_occupancy
C1 C 0.8482(7) 0.7777(6) 0.1417(4) 0.0540(15) Uani 1 1 d . . .
H1 H 0.815240 0.791927 0.189422 0.065 Uiso 1 1 calc R U .
C2 C 0.9371(8) 0.8440(7) 0.1111(4) 0.068(2) Uani 1 1 d . . .
H2 H 0.962283 0.903623 0.137355 0.081 Uiso 1 1 calc R U .
C3 C 0.9884(8) 0.8207(7) 0.0409(4) 0.0643(18) Uani 1 1 d . . .
H3 H 1.050006 0.863551 0.019550 0.077 Uiso 1 1 calc R U .
C4 C 0.9479(6) 0.7329(6) 0.0022(4) 0.0533(15) Uani 1 1 d . . .
H4 H 0.981496 0.716550 -0.045257 0.064 Uiso 1 1 calc R U .
C5 C 0.8567(5) 0.6701(5) 0.0356(3) 0.0382(11) Uani 1 1 d . . .
C6 C 0.8080(5) 0.5724(5) 0.0013(2) 0.0357(10) Uani 1 1 d . . .
C7 C 0.8360(6) 0.5378(6) -0.0703(3) 0.0470(13) Uani 1 1 d . . .
H7 H 0.889990 0.576550 -0.101887 0.056 Uiso 1 1 calc R U .
C8 C 0.7810(7) 0.4437(7) -0.0931(3) 0.0555(16) Uani 1 1 d . . .
H8 H 0.798428 0.418656 -0.140658 0.067 Uiso 1 1 calc R U .
C9 C 0.7004(6) 0.3864(6) -0.0459(3) 0.0496(14) Uani 1 1 d . . .
H9 H 0.664079 0.322770 -0.061020 0.060 Uiso 1 1 calc R U .
C10 C 0.6754(5) 0.4266(5) 0.0245(3) 0.0358(11) Uani 1 1 d . . .
C11 C 0.5897(5) 0.3782(6) 0.0821(3) 0.0415(12) Uani 1 1 d . . .
C12 C 0.5283(8) 0.2820(7) 0.0737(4) 0.0649(19) Uani 1 1 d . . .
H12 H 0.534427 0.245005 0.029179 0.078 Uiso 1 1 calc R U .
C13 C 0.4570(8) 0.2408(8) 0.1329(5) 0.078(2) Uani 1 1 d . . .
H13 H 0.415523 0.174677 0.128823 0.093 Uiso 1 1 calc R U .
C14 C 0.4480(7) 0.2985(7) 0.1977(4) 0.0656(19) Uani 1 1 d . . .
H14 H 0.401247 0.271310 0.238055 0.079 Uiso 1 1 calc R U .
C15 C 0.5085(6) 0.3961(6) 0.2021(3) 0.0488(14) Uani 1 1 d . . .
H15 H 0.500605 0.435952 0.245895 0.059 Uiso 1 1 calc R U .
C16 C 1.0290(5) 0.7954(5) 0.3078(3) 0.0421(12) Uani 1 1 d . . .
H16 H 1.013569 0.719686 0.293333 0.051 Uiso 1 1 calc R U .
C17 C 1.1332(5) 0.8392(5) 0.2762(3) 0.0463(13) Uani 1 1 d . . .
H17 H 1.189534 0.793004 0.240923 0.056 Uiso 1 1 calc R U .
C18 C 1.1537(5) 0.9532(5) 0.2973(3) 0.0436(13) Uani 1 1 d . . .
H18 H 1.223054 0.985252 0.275712 0.052 Uiso 1 1 calc R U .
C19 C 1.0696(5) 1.0192(5) 0.3512(3) 0.0392(11) Uani 1 1 d . . .
H19 H 1.083095 1.095318 0.366322 0.047 Uiso 1 1 calc R U .
C20 C 0.9661(5) 0.9714(4) 0.3822(3) 0.0310(9) Uani 1 1 d . . .
C21 C 0.8719(5) 1.0330(4) 0.4411(3) 0.0318(10) Uani 1 1 d . . .
C22 C 0.8728(6) 1.1523(5) 0.4629(3) 0.0431(12) Uani 1 1 d . . .
H22 H 0.931830 1.197289 0.440477 0.052 Uiso 1 1 calc R U .
C23 C 0.7837(6) 1.2036(5) 0.5189(3) 0.0497(14) Uani 1 1 d . . .
H23 H 0.782409 1.283455 0.535064 0.060 Uiso 1 1 calc R U .
C24 C 0.6975(5) 1.1346(5) 0.5501(3) 0.0393(11) Uani 1 1 d . . .
H24 H 0.636374 1.167470 0.587418 0.047 Uiso 1 1 calc R U .
C25 C 0.7027(5) 1.0150(4) 0.5250(2) 0.0308(9) Uani 1 1 d . . .
C26 C 0.6119(5) 0.9367(5) 0.5568(2) 0.0311(9) Uani 1 1 d . . .
C27 C 0.5249(6) 0.9680(5) 0.6160(3) 0.0446(13) Uani 1 1 d . . .
H27 H 0.520883 1.042316 0.639731 0.054 Uiso 1 1 calc R U .
C28 C 0.4424(6) 0.8881(6) 0.6404(3) 0.0468(13) Uani 1 1 d . . .
H28 H 0.381462 0.910190 0.679753 0.056 Uiso 1 1 calc R U .
C29 C 0.4509(5) 0.7765(5) 0.6065(3) 0.0425(12) Uani 1 1 d . . .
H29 H 0.397906 0.721401 0.623168 0.051 Uiso 1 1 calc R U .
C30 C 0.5398(5) 0.7482(5) 0.5472(3) 0.0373(11) Uani 1 1 d . . .
H30 H 0.546444 0.673564 0.523220 0.045 Uiso 1 1 calc R U .
C31 C 1.1228(5) 0.3511(5) 0.3313(3) 0.0345(10) Uani 1 1 d . . .
C32 C 1.1399(4) 0.4569(4) 0.2761(2) 0.0312(10) Uani 1 1 d . . .
C33 C 0.7636(4) 0.6336(4) 0.3596(2) 0.0292(9) Uani 1 1 d . . .
C34 C 0.6788(5) 0.5366(5) 0.3776(3) 0.0344(10) Uani 1 1 d . . .
C35 C 0.8631(5) 0.1507(5) 0.2370(3) 0.0364(11) Uani 1 1 d . . .
C36 C 0.9834(5) 0.1717(5) 0.1881(3) 0.0351(10) Uani 1 1 d . . .
C37 C 0.5055(5) 0.7428(6) 0.2374(3) 0.0462(13) Uani 1 1 d . . .
C38 C 0.4625(5) 0.7680(6) 0.1623(3) 0.0482(14) Uani 1 1 d . . .
C39 C 0.0546(6) 0.5226(6) 0.4762(3) 0.0444(13) Uani 1 1 d . . .
O1 O 0.8073(3) 0.4762(3) 0.19014(17) 0.0334(7) Uani 1 1 d . . .
O2 O 1.0036(3) 0.3386(3) 0.34354(18) 0.0342(7) Uani 1 1 d . . .
O3 O 1.2110(4) 0.2883(5) 0.3568(3) 0.0618(12) Uani 1 1 d . . .
O4 O 1.2327(4) 0.5060(4) 0.2711(2) 0.0460(9) Uani 1 1 d . . .
O5 O 1.0471(3) 0.4850(3) 0.23808(17) 0.0293(7) Uani 1 1 d . . .
O6 O 0.8577(3) 0.5927(3) 0.31206(18) 0.0328(7) Uani 1 1 d . . .
O7 O 0.7425(3) 0.7360(3) 0.38778(19) 0.0376(8) Uani 1 1 d . . .
O8 O 0.5819(4) 0.5553(4) 0.4187(2) 0.0514(11) Uani 1 1 d . . .
O9 O 0.7243(3) 0.4333(3) 0.34318(19) 0.0378(8) Uani 1 1 d . . .
O10 O 0.8127(3) 0.2480(3) 0.27572(19) 0.0369(8) Uani 1 1 d . . .
O11 O 0.8251(4) 0.0536(4) 0.2380(3) 0.0563(11) Uani 1 1 d . . .
O12 O 1.0423(5) 0.0936(4) 0.1461(2) 0.0584(12) Uani 1 1 d . . .
O13 O 1.0097(3) 0.2792(3) 0.19808(18) 0.0345(7) Uani 1 1 d . . .
O14 O 0.6073(4) 0.6586(4) 0.23771(19) 0.0449(9) Uani 1 1 d . . .
O15 O 0.4472(5) 0.7999(6) 0.2885(3) 0.0781(17) Uani 1 1 d . . .
O16 O 0.3691(5) 0.8428(6) 0.1521(3) 0.0808(17) Uani 1 1 d . . .
O17 O 0.5364(4) 0.7015(4) 0.1121(2) 0.0455(9) Uani 1 1 d . . .
O18 O 0.1656(4) 0.4678(5) 0.4942(3) 0.0603(12) Uani 1 1 d D . .
O19 O 0.0341(4) 0.6006(5) 0.4307(3) 0.0590(12) Uani 1 1 d . . .
O20 O 0.3363(4) 0.5291(6) 0.3987(3) 0.0618(12) Uani 1 1 d D . .
N1 N 0.8069(4) 0.6927(4) 0.1051(2) 0.0384(9) Uani 1 1 d . . .
N2 N 0.7297(4) 0.5167(4) 0.0459(2) 0.0311(8) Uani 1 1 d . . .
N3 N 0.5793(4) 0.4367(4) 0.1457(2) 0.0377(9) Uani 1 1 d . . .
N4 N 0.9494(4) 0.8608(4) 0.3592(2) 0.0351(9) Uani 1 1 d D . .
N5 N 0.7884(4) 0.9642(4) 0.4714(2) 0.0305(8) Uani 1 1 d . . .
N6 N 0.6163(4) 0.8270(4) 0.5240(2) 0.0318(8) Uani 1 1 d D . .
Cr1 Cr 0.67754(7) 0.58287(8) 0.14534(4) 0.03124(17) Uani 1 1 d . . .
Ta1 Ta 0.88296(2) 0.41184(2) 0.26647(2) 0.02605(7) Uani 1 1 d . . .
O21 O 0.2629(11) 1.004(2) 0.0518(9) 0.267(10) Uani 1 1 d D . .
O22 O 0.442(3) 1.037(2) -0.0370(17) 0.223(15) Uani 0.5 1 d . . P
H21A H 0.304(16) 0.949(15) 0.077(10) 0.268 Uiso 1 1 d D U .
H21B H 0.296(17) 1.056(17) 0.024(11) 0.268 Uiso 1 1 d D U .
H4N H 0.885(12) 0.824(17) 0.373(10) 0.268 Uiso 1 1 d D U .
H6N H 0.676(13) 0.820(19) 0.488(7) 0.268 Uiso 1 1 d D U .
H20A H 0.306(15) 0.53(2) 0.359(5) 0.268 Uiso 1 1 d D U .
H18O H 0.236(11) 0.489(19) 0.471(10) 0.268 Uiso 1 1 d D U .
H20B H 0.415(5) 0.52(2) 0.402(9) 0.268 Uiso 1 1 d D U .

loop_
_atom_site_aniso_label
_atom_site_aniso_U_11
_atom_site_aniso_U_22
_atom_site_aniso_U_33
_atom_site_aniso_U_23
_atom_site_aniso_U_13
_atom_site_aniso_U_12
C1 0.065(4) 0.050(3) 0.050(3) -0.015(3) -0.003(3) -0.017(3)
C2 0.083(5) 0.051(4) 0.078(5) -0.017(3) -0.005(4) -0.031(4)
C3 0.071(5) 0.054(4) 0.074(5) 0.009(3) -0.006(4) -0.029(3)
C4 0.059(4) 0.052(3) 0.049(3) 0.005(3) 0.005(3) -0.019(3)
C5 0.041(3) 0.039(3) 0.033(3) 0.001(2) -0.002(2) -0.006(2)
C6 0.040(3) 0.041(3) 0.023(2) -0.0009(19) 0.0015(19) -0.003(2)
C7 0.055(3) 0.059(4) 0.024(2) -0.001(2) 0.006(2) -0.012(3)
C8 0.076(4) 0.068(4) 0.022(2) -0.012(3) 0.004(3) -0.016(3)
C9 0.060(4) 0.059(4) 0.033(3) -0.012(3) -0.005(2) -0.017(3)
C10 0.035(3) 0.047(3) 0.025(2) -0.008(2) -0.0023(18) -0.007(2)
C11 0.039(3) 0.052(3) 0.033(3) -0.008(2) 0.000(2) -0.012(2)
C12 0.077(5) 0.069(4) 0.055(4) -0.017(3) 0.005(3) -0.036(4)
C13 0.079(5) 0.081(5) 0.080(5) -0.008(4) 0.017(4) -0.046(5)
C14 0.061(4) 0.071(5) 0.063(4) 0.005(4) 0.012(3) -0.024(4)
C15 0.041(3) 0.068(4) 0.035(3) 0.000(3) 0.007(2) -0.014(3)
C16 0.042(3) 0.040(3) 0.043(3) -0.008(2) 0.008(2) -0.011(2)
C17 0.040(3) 0.046(3) 0.048(3) -0.003(2) 0.014(2) -0.008(2)
C18 0.032(3) 0.048(3) 0.049(3) 0.005(2) 0.011(2) -0.014(2)
C19 0.039(3) 0.037(3) 0.043(3) 0.002(2) 0.001(2) -0.017(2)
C20 0.032(2) 0.029(2) 0.031(2) 0.0032(18) 0.0009(18) -0.0091(18)
C21 0.033(2) 0.032(2) 0.031(2) 0.0014(18) 0.0016(18) -0.0113(19)
C22 0.049(3) 0.038(3) 0.044(3) -0.002(2) 0.007(2) -0.021(2)
C23 0.066(4) 0.034(3) 0.050(3) -0.012(2) 0.009(3) -0.021(3)
C24 0.047(3) 0.037(3) 0.034(3) -0.009(2) 0.006(2) -0.013(2)
C25 0.033(2) 0.034(2) 0.025(2) -0.0014(18) 0.0006(18) -0.0088(19)
C26 0.035(2) 0.035(2) 0.023(2) -0.0020(18) 0.0011(18) -0.0104(19)
C27 0.053(3) 0.041(3) 0.038(3) -0.015(2) 0.015(2) -0.015(2)
C28 0.049(3) 0.053(3) 0.036(3) -0.008(2) 0.015(2) -0.016(3)
C29 0.046(3) 0.044(3) 0.038(3) 0.003(2) 0.008(2) -0.020(2)
C30 0.040(3) 0.035(3) 0.038(3) -0.003(2) 0.002(2) -0.013(2)
C31 0.036(3) 0.036(3) 0.032(2) -0.003(2) -0.006(2) -0.010(2)
C32 0.031(2) 0.033(2) 0.029(2) -0.0073(18) 0.0047(18) -0.0087(19)
C33 0.030(2) 0.033(2) 0.026(2) -0.0076(18) 0.0008(17) -0.0094(18)
C34 0.030(2) 0.048(3) 0.026(2) -0.011(2) 0.0082(18) -0.015(2)
C35 0.039(3) 0.037(3) 0.033(2) -0.004(2) 0.004(2) -0.013(2)
C36 0.042(3) 0.030(2) 0.031(2) -0.0042(19) 0.002(2) -0.005(2)
C37 0.034(3) 0.061(4) 0.041(3) -0.023(3) 0.001(2) -0.001(2)
C38 0.037(3) 0.055(3) 0.045(3) -0.011(3) 0.004(2) 0.007(2)
C39 0.051(3) 0.048(3) 0.038(3) -0.004(2) -0.004(2) -0.019(3)
O1 0.0342(18) 0.0397(18) 0.0261(16) -0.0033(13) -0.0041(13) -0.0062(14)
O2 0.0390(19) 0.0377(18) 0.0275(16) 0.0054(14) -0.0013(14) -0.0139(15)
O3 0.048(3) 0.066(3) 0.076(3) 0.020(2) -0.028(2) -0.011(2)
O4 0.035(2) 0.064(3) 0.044(2) -0.0004(18) 0.0003(16) -0.0247(18)
O5 0.0253(16) 0.0370(17) 0.0267(15) -0.0004(13) 0.0021(12) -0.0115(13)
O6 0.0338(17) 0.0332(17) 0.0322(17) -0.0085(13) 0.0095(13) -0.0156(14)
O7 0.041(2) 0.0342(18) 0.0372(19) -0.0142(15) 0.0099(15) -0.0130(15)
O8 0.042(2) 0.067(3) 0.048(2) -0.028(2) 0.0180(17) -0.028(2)
O9 0.0377(19) 0.0399(19) 0.0372(18) -0.0133(15) 0.0160(15) -0.0215(15)
O10 0.0391(19) 0.0345(18) 0.0377(18) -0.0092(14) 0.0099(15) -0.0165(15)
O11 0.064(3) 0.039(2) 0.067(3) -0.0142(19) 0.018(2) -0.026(2)
O12 0.074(3) 0.039(2) 0.057(3) -0.0186(19) 0.028(2) -0.015(2)
O13 0.0323(17) 0.0323(17) 0.0369(18) -0.0073(14) 0.0106(14) -0.0101(14)
O14 0.042(2) 0.059(2) 0.0276(18) -0.0159(16) -0.0020(15) 0.0052(18)
O15 0.057(3) 0.111(4) 0.054(3) -0.047(3) 0.001(2) 0.017(3)
O16 0.064(3) 0.100(4) 0.057(3) 0.003(3) 0.000(2) 0.031(3)
O17 0.040(2) 0.059(2) 0.0303(18) -0.0070(17) -0.0046(15) 0.0072(18)
O18 0.037(2) 0.079(3) 0.064(3) 0.010(2) -0.006(2) -0.011(2)
O19 0.051(3) 0.070(3) 0.058(3) 0.026(2) -0.009(2) -0.022(2)
O20 0.043(2) 0.091(4) 0.056(3) -0.010(3) -0.004(2) -0.024(2)
N1 0.042(2) 0.040(2) 0.033(2) -0.0085(18) -0.0010(18) -0.0080(19)
N2 0.031(2) 0.041(2) 0.0202(17) -0.0050(16) -0.0003(15) -0.0056(17)
N3 0.029(2) 0.054(3) 0.029(2) -0.0049(18) 0.0023(16) -0.0092(18)
N4 0.034(2) 0.036(2) 0.035(2) 0.0015(17) 0.0044(17) -0.0114(17)
N5 0.035(2) 0.0301(19) 0.0269(19) -0.0027(15) 0.0020(15) -0.0118(16)
N6 0.035(2) 0.032(2) 0.0279(19) -0.0027(16) 0.0020(16) -0.0099(16)
Cr1 0.0296(4) 0.0418(4) 0.0202(3) -0.0090(3) -0.0002(3) -0.0022(3)
Ta1 0.02589(10) 0.03043(11) 0.02263(10) -0.00275(7) 0.00277(6) -0.01067(7)
O21 0.120(8) 0.38(2) 0.226(15) 0.173(15) 0.028(9) 0.077(11)
O22 0.22(3) 0.15(2) 0.29(4) -0.01(2) 0.07(3) -0.07(2)

loop_
_atom_type_symbol
_atom_type_description
_atom_type_scat_dispersion_real
_atom_type_scat_dispersion_imag
_atom_type_scat_source
C C 0.0033 0.0016 'International Tables Vol C Tables 4.2.6.8 and 6.1.1.4'
H H 0.0000 0.0000 'International Tables Vol C Tables 4.2.6.8 and 6.1.1.4'
O O 0.0106 0.0060 'International Tables Vol C Tables 4.2.6.8 and 6.1.1.4'
N N 0.0061 0.0033 'International Tables Vol C Tables 4.2.6.8 and 6.1.1.4'
Cr Cr 0.3209 0.6236 'International Tables Vol C Tables 4.2.6.8 and 6.1.1.4'
Ta Ta -0.7052 6.5227 'International Tables Vol C Tables 4.2.6.8 and 6.1.1.4'

loop_
_geom_angle_atom_site_label_1
_geom_angle_atom_site_label_2
_geom_angle_atom_site_label_3
_geom_angle
_geom_angle_site_symmetry_3
N1 C1 C2 122.4(6) .
N1 C1 H1 118.8 .
C2 C1 H1 118.8 .
C1 C2 C3 118.8(6) .
C1 C2 H2 120.6 .
C3 C2 H2 120.6 .
C2 C3 C4 119.8(6) .
C2 C3 H3 120.1 .
C4 C3 H3 120.1 .
C5 C4 C3 118.8(6) .
C5 C4 H4 120.6 .
C3 C4 H4 120.6 .
N1 C5 C4 121.3(5) .
N1 C5 C6 114.4(5) .
C4 C5 C6 124.3(5) .
N2 C6 C7 120.4(5) .
N2 C6 C5 113.5(4) .
C7 C6 C5 126.0(5) .
C8 C7 C6 117.9(5) .
C8 C7 H7 121.0 .
C6 C7 H7 121.0 .
C9 C8 C7 120.9(5) .
C9 C8 H8 119.6 .
C7 C8 H8 119.6 .
C8 C9 C10 118.2(6) .
C8 C9 H9 120.9 .
C10 C9 H9 120.9 .
N2 C10 C9 120.4(5) .
N2 C10 C11 113.8(4) .
C9 C10 C11 125.7(5) .
N3 C11 C12 122.1(5) .
N3 C11 C10 113.6(5) .
C12 C11 C10 124.3(5) .
C11 C12 C13 118.6(7) .
C11 C12 H12 120.7 .
C13 C12 H12 120.7 .
C14 C13 C12 119.4(7) .
C14 C13 H13 120.3 .
C12 C13 H13 120.3 .
C15 C14 C13 119.1(6) .
C15 C14 H14 120.4 .
C13 C14 H14 120.4 .
N3 C15 C14 122.5(6) .
N3 C15 H15 118.8 .
C14 C15 H15 118.8 .
N4 C16 C17 120.4(5) .
N4 C16 H16 119.8 .
C17 C16 H16 119.8 .
C16 C17 C18 119.2(5) .
C16 C17 H17 120.4 .
C18 C17 H17 120.4 .
C17 C18 C19 119.3(5) .
C17 C18 H18 120.3 .
C19 C18 H18 120.3 .
C20 C19 C18 119.8(5) .
C20 C19 H19 120.1 .
C18 C19 H19 120.1 .
N4 C20 C19 118.7(5) .
N4 C20 C21 117.1(4) .
C19 C20 C21 124.2(5) .
N5 C21 C22 123.2(5) .
N5 C21 C20 115.5(4) .
C22 C21 C20 121.3(4) .
C21 C22 C23 118.4(5) .
C21 C22 H22 120.8 .
C23 C22 H22 120.8 .
C24 C23 C22 119.0(5) .
C24 C23 H23 120.5 .
C22 C23 H23 120.5 .
C23 C24 C25 119.1(5) .
C23 C24 H24 120.5 .
C25 C24 H24 120.5 .
N5 C25 C24 122.5(4) .
N5 C25 C26 116.2(4) .
C24 C25 C26 121.3(4) .
N6 C26 C27 118.7(4) .
N6 C26 C25 116.7(4) .
C27 C26 C25 124.6(4) .
C26 C27 C28 119.7(5) .
C26 C27 H27 120.1 .
C28 C27 H27 120.1 .
C29 C28 C27 120.0(5) .
C29 C28 H28 120.0 .
C27 C28 H28 120.0 .
C28 C29 C30 118.5(5) .
C28 C29 H29 120.7 .
C30 C29 H29 120.7 .
N6 C30 C29 120.4(5) .
N6 C30 H30 119.8 .
C29 C30 H30 119.8 .
O3 C31 O2 126.2(5) .
O3 C31 C32 122.3(5) .
O2 C31 C32 111.4(4) .
O4 C32 O5 125.4(5) .
O4 C32 C31 121.7(5) .
O5 C32 C31 112.9(4) .
O7 C33 O6 125.5(4) .
O7 C33 C34 123.2(4) .
O6 C33 C34 111.3(4) .
O8 C34 O9 124.8(5) .
O8 C34 C33 123.6(5) .
O9 C34 C33 111.6(4) .
O11 C35 O10 126.3(5) .
O11 C35 C36 122.3(5) .
O10 C35 C36 111.4(4) .
O12 C36 O13 126.3(5) .
O12 C36 C35 121.8(5) .
O13 C36 C35 111.9(4) .
O15 C37 O14 125.9(6) .
O15 C37 C38 120.9(6) .
O14 C37 C38 113.2(4) .
O16 C38 O17 123.9(6) .
O16 C38 C37 122.2(5) .
O17 C38 C37 113.9(5) .
O19 C39 O18 127.4(6) .
O19 C39 C39 121.4(7) 2_566
O18 C39 C39 111.2(6) 2_566
Ta1 O1 Cr1 153.5(2) .
C31 O2 Ta1 117.5(3) .
C32 O5 Ta1 119.3(3) .
C33 O6 Ta1 121.7(3) .
C34 O9 Ta1 123.0(3) .
C35 O10 Ta1 122.7(3) .
C36 O13 Ta1 120.5(3) .
C37 O14 Cr1 115.5(3) .
C38 O17 Cr1 114.6(4) .
C39 O18 H18O 119(10) .
H20A O20 H20B 123(6) .
C1 N1 C5 118.9(5) .
C1 N1 Cr1 126.3(4) .
C5 N1 Cr1 114.7(4) .
C6 N2 C10 122.2(4) .
C6 N2 Cr1 118.7(3) .
C10 N2 Cr1 118.8(3) .
C15 N3 C11 118.2(5) .
C15 N3 Cr1 126.3(4) .
C11 N3 Cr1 115.4(4) .
C16 N4 C20 122.7(4) .
C16 N4 H4N 110(10) .
C20 N4 H4N 127(10) .
C25 N5 C21 117.8(4) .
C30 N6 C26 122.6(4) .
C30 N6 H6N 129(10) .
C26 N6 H6N 108(10) .
O1 Cr1 O14 89.68(16) .
O1 Cr1 O17 172.35(15) .
O14 Cr1 O17 82.67(16) .
O1 Cr1 N2 97.42(16) .
O14 Cr1 N2 172.78(17) .
O17 Cr1 N2 90.23(16) .
O1 Cr1 N1 89.87(17) .
O14 Cr1 N1 103.07(18) .
O17 Cr1 N1 91.78(19) .
N2 Cr1 N1 78.38(17) .
O1 Cr1 N3 89.64(17) .
O14 Cr1 N3 100.80(18) .
O17 Cr1 N3 91.87(19) .
N2 Cr1 N3 78.01(17) .
N1 Cr1 N3 156.12(17) .
O1 Ta1 O10 97.74(16) .
O1 Ta1 O9 99.18(16) .
O10 Ta1 O9 70.47(13) .
O1 Ta1 O5 94.89(14) .
O10 Ta1 O5 143.66(14) .
O9 Ta1 O5 140.34(13) .
O1 Ta1 O2 169.22(14) .
O10 Ta1 O2 87.88(14) .
O9 Ta1 O2 91.36(15) .
O5 Ta1 O2 75.35(13) .
O1 Ta1 O13 89.24(15) .
O10 Ta1 O13 73.04(13) .
O9 Ta1 O13 143.31(13) .
O5 Ta1 O13 73.22(13) .
O2 Ta1 O13 83.59(14) .
O1 Ta1 O6 91.24(15) .
O10 Ta1 O6 142.45(13) .
O9 Ta1 O6 72.12(12) .
O5 Ta1 O6 70.67(12) .
O2 Ta1 O6 89.82(14) .
O13 Ta1 O6 143.79(12) .
H21A O21 H21B 125(7) .

loop_
_geom_bond_atom_site_label_1
_geom_bond_atom_site_label_2
_geom_bond_distance
_geom_bond_site_symmetry_2
C1 N1 1.346(7) .
C1 C2 1.371(10) .
C1 H1 0.9300 .
C2 C3 1.377(11) .
C2 H2 0.9300 .
C3 C4 1.389(10) .
C3 H3 0.9300 .
C4 C5 1.383(8) .
C4 H4 0.9300 .
C5 N1 1.359(7) .
C5 C6 1.477(8) .
C6 N2 1.333(6) .
C6 C7 1.390(7) .
C7 C8 1.387(9) .
C7 H7 0.9300 .
C8 C9 1.384(9) .
C8 H8 0.9300 .
C9 C10 1.385(7) .
C9 H9 0.9300 .
C10 N2 1.336(7) .
C10 C11 1.486(7) .
C11 N3 1.356(7) .
C11 C12 1.369(9) .
C12 C13 1.388(10) .
C12 H12 0.9300 .
C13 C14 1.374(11) .
C13 H13 0.9300 .
C14 C15 1.364(10) .
C14 H14 0.9300 .
C15 N3 1.344(7) .
C15 H15 0.9300 .
C16 N4 1.334(7) .
C16 C17 1.367(8) .
C16 H16 0.9300 .
C17 C18 1.385(8) .
C17 H17 0.9300 .
C18 C19 1.389(8) .
C18 H18 0.9300 .
C19 C20 1.381(7) .
C19 H19 0.9300 .
C20 N4 1.348(6) .
C20 C21 1.486(7) .
C21 N5 1.344(6) .
C21 C22 1.381(7) .
C22 C23 1.386(8) .
C22 H22 0.9300 .
C23 C24 1.373(8) .
C23 H23 0.9300 .
C24 C25 1.391(7) .
C24 H24 0.9300 .
C25 N5 1.334(6) .
C25 C26 1.482(6) .
C26 N6 1.354(6) .
C26 C27 1.369(7) .
C27 C28 1.393(8) .
C27 H27 0.9300 .
C28 C29 1.375(8) .
C28 H28 0.9300 .
C29 C30 1.377(7) .
C29 H29 0.9300 .
C30 N6 1.333(6) .
C30 H30 0.9300 .
C31 O3 1.203(7) .
C31 O2 1.311(6) .
C31 C32 1.549(7) .
C32 O4 1.218(6) .
C32 O5 1.287(6) .
C33 O7 1.220(6) .
C33 O6 1.286(5) .
C33 C34 1.533(7) .
C34 O8 1.207(6) .
C34 O9 1.298(6) .
C35 O11 1.207(6) .
C35 O10 1.296(6) .
C35 C36 1.546(7) .
C36 O12 1.210(6) .
C36 O13 1.284(6) .
C37 O15 1.200(7) .
C37 O14 1.289(7) .
C37 C38 1.542(8) .
C38 O16 1.200(7) .
C38 O17 1.297(7) .
C39 O19 1.197(7) .
C39 O18 1.311(8) .
C39 C39 1.538(11) 2_566
O1 Ta1 1.797(3) .
O1 Cr1 1.904(3) .
O2 Ta1 2.106(3) .
O5 Ta1 2.086(3) .
O6 Ta1 2.132(3) .
O9 Ta1 2.077(3) .
O10 Ta1 2.069(3) .
O13 Ta1 2.128(3) .
O14 Cr1 1.948(3) .
O17 Cr1 1.952(4) .
O18 H18O 0.90(2) .
O20 H20A 0.85(2) .
O20 H20B 0.85(2) .
N1 Cr1 2.071(5) .
N2 Cr1 1.999(4) .
N3 Cr1 2.081(5) .
N4 H4N 0.87(2) .
N6 H6N 0.87(2) .
O21 H21A 0.85(2) .
O21 H21B 0.85(2) .
